data_4345116
loop_
_publ_author_name
'Ge, Jing-Yuan'
'Cui, Long'
'Li, Jing'
'Yu, Fei'
'Song, You'
'Zhang, Yi-Quan'
'Zuo, Jing-Lin'
'Kurmoo, Mohamedally'

_publ_section_title
;
 Modulating Single-Molecule Magnetic Behavior of a Dinuclear Erbium(III)
 Complex by Solvent Exchange.
;
_journal_issue 1
_journal_name_full 'Inorganic chemistry'
_journal_page_first 336
_journal_page_last 343
_journal_paper_doi 10.1021/acs.inorgchem.6b02243
_journal_volume 56
_journal_year 2017
_chemical_formula_moiety 'C88 H104 Er2 N8 O8'
_chemical_formula_sum 'C88 H104 Er2 N8 O8'
_chemical_formula_weight 1736.31
_chemical_name_systematic
; 
 ? 
;
_space_group_IT_number 12
_symmetry_cell_setting monoclinic
_symmetry_space_group_name_Hall '-C 2y'
_symmetry_space_group_name_H-M 'C 1 2/m 1'
_atom_sites_solution_hydrogens geom
_atom_sites_solution_primary direct
_atom_sites_solution_secondary difmap
_audit_creation_method SHELXL-97
_cell_angle_alpha 90.00
_cell_angle_beta 126.6890(10)
_cell_angle_gamma 90.00
_cell_formula_units_Z 2
_cell_length_a 19.1216(7)
_cell_length_b 17.9485(6)
_cell_length_c 14.6703(5)
_cell_measurement_reflns_used 9902
_cell_measurement_temperature 123(2)
_cell_measurement_theta_max 33.02
_cell_measurement_theta_min 2.66
_cell_volume 4037.4(2)
_computing_cell_refinement 'Bruker SAINT'
_computing_data_collection 'Bruker APEX2'
_computing_data_reduction 'Bruker SAINT'
_computing_molecular_graphics 'Bruker SHELXTL'
_computing_publication_material 'Bruker SHELXTL'
_computing_structure_refinement 'SHELXL-97 (Sheldrick, 1997)'
_computing_structure_solution 'SHELXS-97 (Sheldrick, 1990)'
_diffrn_ambient_temperature 123(2)
_diffrn_measured_fraction_theta_full 0.998
_diffrn_measured_fraction_theta_max 0.998
_diffrn_measurement_device_type 'Bruker APEX-II CCD'
_diffrn_measurement_method '\f and \w scans'
_diffrn_radiation_monochromator graphite
_diffrn_radiation_source 'fine-focus sealed tube'
_diffrn_radiation_type MoK\a
_diffrn_radiation_wavelength 0.71073
_diffrn_reflns_av_R_equivalents 0.0232
_diffrn_reflns_av_sigmaI/netI 0.0200
_diffrn_reflns_limit_h_max 17
_diffrn_reflns_limit_h_min -23
_diffrn_reflns_limit_k_max 21
_diffrn_reflns_limit_k_min -21
_diffrn_reflns_limit_l_max 17
_diffrn_reflns_limit_l_min -17
_diffrn_reflns_number 15133
_diffrn_reflns_theta_full 25.50
_diffrn_reflns_theta_max 25.50
_diffrn_reflns_theta_min 2.66
_diffrn_standards_number 0
_exptl_absorpt_coefficient_mu 2.125
_exptl_absorpt_correction_T_max 0.682
_exptl_absorpt_correction_T_min 0.607
_exptl_absorpt_correction_type multi-scan
_exptl_absorpt_process_details sadabs
_exptl_crystal_colour green
_exptl_crystal_density_diffrn 1.428
_exptl_crystal_density_method 'not measured'
_exptl_crystal_description block
_exptl_crystal_F_000 1776
_exptl_crystal_size_max 0.25
_exptl_crystal_size_mid 0.20
_exptl_crystal_size_min 0.18
_refine_diff_density_max 3.236
_refine_diff_density_min -1.791
_refine_diff_density_rms 0.160
_refine_ls_extinction_method none
_refine_ls_goodness_of_fit_ref 1.072
_refine_ls_hydrogen_treatment mixed
_refine_ls_matrix_type full
_refine_ls_number_parameters 255
_refine_ls_number_reflns 3884
_refine_ls_number_restraints 0
_refine_ls_restrained_S_all 1.072
_refine_ls_R_factor_all 0.0491
_refine_ls_R_factor_gt 0.0467
_refine_ls_shift/su_max 0.000
_refine_ls_shift/su_mean 0.000
_refine_ls_structure_factor_coef Fsqd
_refine_ls_weighting_details 'calc w=1/[\s^2^(Fo^2^)+(0.0630P)^2^+67.2263P] where P=(Fo^2^+2Fc^2^)/3'
_refine_ls_weighting_scheme calc
_refine_ls_wR_factor_gt 0.1202
_refine_ls_wR_factor_ref 0.1227
_reflns_number_gt 3669
_reflns_number_total 3876
_reflns_threshold_expression >2sigma(I)
_cod_data_source_file ic6b02243_si_002.cif
_cod_data_source_block 1
_cod_depositor_comments
;
The following automatic conversions were performed:

'_symmetry_cell_setting' value 'Monoclinic' changed to 'monoclinic'
according to
/usr/data/users/saulius/crontab/automatic-downloads/current/ACS/lib/dictionaries/cif_core.dic
dictionary named 'cif_core.dic' version 2.4.2 from 2011-04-26.

Automatic conversion script
Id: cif_fix_values 4268 2015-11-12 08:31:59Z antanas 
;
_cod_original_sg_symbol_H-M C2/m
_cod_database_code 4345116

loop_
_symmetry_equiv_pos_as_xyz
'x, y, z'
'-x, y, -z'
'x+1/2, y+1/2, z'
'-x+1/2, y+1/2, -z'
'-x, -y, -z'
'x, -y, z'
'-x+1/2, -y+1/2, -z'
'x+1/2, -y+1/2, z'

loop_
_atom_site_label
_atom_site_type_symbol
_atom_site_fract_x
_atom_site_fract_y
_atom_site_fract_z
_atom_site_U_iso_or_equiv
_atom_site_adp_type
_atom_site_occupancy
_atom_site_symmetry_multiplicity
_atom_site_calc_flag
_atom_site_refinement_flags
Er1 Er 0.58938(2) 0.5000 0.14107(3) 0.01518(13) Uani 1 2 d S
N1 N 0.4223(4) 0.5000 0.0436(5) 0.0183(13) Uani 1 2 d S
N2 N 0.4053(3) 0.3674(3) 0.0554(4) 0.0199(9) Uani 1 1 d .
N3 N 0.5000 0.3932(4) 0.0000 0.0180(13) Uani 1 2 d S
O1 O 0.7001(3) 0.5760(2) 0.1962(3) 0.0288(9) Uani 1 1 d .
O2 O 0.5882(3) 0.4241(2) 0.2596(3) 0.0286(9) Uani 1 1 d .
C1 C 0.8975(8) 0.6457(7) 0.3684(9) 0.099(4) Uani 1 1 d .
H1A H 0.9409 0.6093 0.3866 0.148 Uiso 1 1 calc R
H1B H 0.8755 0.6356 0.4113 0.148 Uiso 1 1 calc R
H1C H 0.9231 0.6945 0.3870 0.148 Uiso 1 1 calc R
C2 C 0.7678(8) 0.7119(7) 0.2171(11) 0.107(5) Uani 1 1 d .
H2A H 0.7329 0.7048 0.2435 0.160 Uiso 1 1 calc R
H2B H 0.7305 0.7192 0.1362 0.160 Uiso 1 1 calc R
H2C H 0.8044 0.7548 0.2534 0.160 Uiso 1 1 calc R
C3 C 0.8394(7) 0.6645(7) 0.1612(9) 0.080(3) Uani 1 1 d .
H3A H 0.8662 0.7128 0.1803 0.120 Uiso 1 1 calc R
H3B H 0.7844 0.6663 0.0873 0.120 Uiso 1 1 calc R
H3C H 0.8768 0.6289 0.1608 0.120 Uiso 1 1 calc R
C4 C 0.8255(6) 0.6421(6) 0.2463(8) 0.064(3) Uani 1 1 d .
C5 C 0.7758(5) 0.5686(5) 0.2196(6) 0.049(2) Uani 1 1 d .
C6 C 0.8117(7) 0.5000 0.2242(9) 0.050(3) Uani 1 2 d S
H6 H 0.8632 0.5000 0.2307 0.060 Uiso 1 2 calc SR
C7 C 0.6516(6) 0.3650(6) 0.5367(7) 0.068(3) Uani 1 1 d .
H7A H 0.7087 0.3837 0.5667 0.102 Uiso 1 1 calc R
H7B H 0.6569 0.3170 0.5693 0.102 Uiso 1 1 calc R
H7C H 0.6230 0.3988 0.5553 0.102 Uiso 1 1 calc R
C8 C 0.5037(6) 0.3393(6) 0.3578(8) 0.065(3) Uani 1 1 d .
H8A H 0.4791 0.3793 0.3738 0.098 Uiso 1 1 calc R
H8B H 0.5018 0.2941 0.3913 0.098 Uiso 1 1 calc R
H8C H 0.4706 0.3330 0.2770 0.098 Uiso 1 1 calc R
C9 C 0.6347(7) 0.2951(6) 0.3765(8) 0.074(3) Uani 1 1 d .
H9A H 0.5982 0.2886 0.2955 0.111 Uiso 1 1 calc R
H9B H 0.6364 0.2497 0.4122 0.111 Uiso 1 1 calc R
H9C H 0.6927 0.3079 0.4024 0.111 Uiso 1 1 calc R
C10 C 0.5981(5) 0.3577(5) 0.4074(6) 0.049(2) Uani 1 1 d .
C11 C 0.5954(4) 0.4312(5) 0.3504(6) 0.0390(16) Uani 1 1 d .
C12 C 0.5984(7) 0.5000 0.3972(9) 0.047(3) Uani 1 2 d S
H12 H 0.6025 0.5000 0.4637 0.056 Uiso 1 2 calc SR
C13 C 0.2499(4) 0.4610(4) 0.1648(5) 0.0336(14) Uani 1 1 d .
H13 H 0.2198 0.4358 0.1870 0.040 Uiso 1 1 calc R
C14 C 0.2930(4) 0.4209(4) 0.1330(5) 0.0315(14) Uani 1 1 d .
H14 H 0.2928 0.3691 0.1331 0.038 Uiso 1 1 calc R
C15 C 0.3377(4) 0.4613(4) 0.1001(5) 0.0248(12) Uani 1 1 d .
C16 C 0.3908(4) 0.4380(4) 0.0644(5) 0.0248(12) Uani 1 1 d .
C17 C 0.4554(4) 0.3473(3) 0.0249(5) 0.0250(12) Uani 1 1 d .
C18 C 0.4716(4) 0.2703(3) 0.0150(6) 0.0302(13) Uani 1 1 d .
C19 C 0.4410(4) 0.2039(4) 0.0276(6) 0.0402(16) Uani 1 1 d .
H19 H 0.4016 0.2039 0.0451 0.048 Uiso 1 1 calc R
C20 C 0.4703(4) 0.1384(4) 0.0137(7) 0.049(2) Uani 1 1 d .
H20 H 0.4509 0.0934 0.0224 0.059 Uiso 1 1 calc R
C21 C 0.8463(15) 0.5000 0.5314(16) 0.120(9) Uani 1 2 d S
H21 H 0.8238 0.5000 0.4550 0.144 Uiso 1 2 calc SR
C22 C 0.8628(10) 0.5667(12) 0.5871(11) 0.125(6) Uani 1 1 d .
H22 H 0.8535 0.6120 0.5506 0.150 Uiso 1 1 calc R
C23 C 0.8937(10) 0.5637(11) 0.7001(10) 0.120(6) Uani 1 1 d .
H23 H 0.9055 0.6080 0.7397 0.144 Uiso 1 1 calc R
C24 C 0.9070(14) 0.5000 0.7533(16) 0.114(8) Uani 1 2 d S
H24 H 0.9257 0.5000 0.8282 0.137 Uiso 1 2 calc SR

loop_
_atom_site_aniso_label
_atom_site_aniso_U_11
_atom_site_aniso_U_22
_atom_site_aniso_U_33
_atom_site_aniso_U_23
_atom_site_aniso_U_13
_atom_site_aniso_U_12
Er1 0.0160(2) 0.01386(19) 0.0199(2) 0.000 0.01305(16) 0.000
N1 0.020(3) 0.016(3) 0.025(3) 0.000 0.017(3) 0.000
N2 0.018(2) 0.020(2) 0.024(2) 0.0032(18) 0.013(2) -0.0016(18)
N3 0.020(3) 0.017(3) 0.023(3) 0.000 0.016(3) 0.000
O1 0.026(2) 0.034(2) 0.027(2) -0.0032(18) 0.0165(18) -0.0117(18)
O2 0.031(2) 0.031(2) 0.026(2) 0.0059(17) 0.0184(19) -0.0022(18)
C1 0.076(8) 0.078(8) 0.061(6) -0.007(6) -0.002(6) -0.019(6)
C2 0.070(7) 0.074(8) 0.086(8) 0.013(7) -0.002(6) -0.023(6)
C3 0.078(7) 0.094(8) 0.058(6) 0.004(6) 0.036(5) -0.029(6)
C4 0.048(5) 0.087(7) 0.048(5) -0.007(5) 0.024(4) -0.033(5)
C5 0.043(4) 0.079(6) 0.035(4) -0.003(4) 0.029(3) -0.023(4)
C6 0.039(6) 0.084(9) 0.042(6) 0.000 0.032(5) 0.000
C7 0.057(5) 0.086(7) 0.043(5) 0.024(5) 0.020(4) -0.004(5)
C8 0.052(5) 0.073(6) 0.051(5) 0.023(5) 0.020(4) -0.011(5)
C9 0.070(6) 0.074(7) 0.055(5) 0.027(5) 0.026(5) 0.005(5)
C10 0.045(4) 0.068(5) 0.036(4) 0.018(4) 0.025(3) 0.001(4)
C11 0.034(3) 0.059(5) 0.032(3) 0.012(3) 0.023(3) 0.000(3)
C12 0.047(6) 0.068(8) 0.033(5) 0.000 0.028(5) 0.000
C13 0.024(3) 0.053(4) 0.031(3) 0.006(3) 0.020(3) -0.001(3)
C14 0.022(3) 0.047(4) 0.030(3) 0.009(3) 0.018(3) -0.002(3)
C15 0.018(3) 0.037(3) 0.026(3) 0.003(2) 0.017(2) 0.000(2)
C16 0.020(3) 0.035(3) 0.028(3) 0.005(2) 0.019(2) 0.000(2)
C17 0.019(3) 0.023(3) 0.036(3) 0.004(2) 0.018(3) -0.001(2)
C18 0.021(3) 0.023(3) 0.043(4) 0.003(3) 0.017(3) 0.000(2)
C19 0.024(3) 0.025(3) 0.057(4) 0.007(3) 0.017(3) -0.002(3)
C20 0.027(3) 0.025(3) 0.066(5) 0.005(3) 0.013(4) -0.002(3)
C21 0.114(16) 0.21(3) 0.061(11) 0.000 0.063(12) 0.000
C22 0.118(12) 0.206(19) 0.065(8) -0.001(10) 0.062(8) 0.014(12)
C23 0.115(11) 0.205(19) 0.061(7) -0.002(9) 0.064(8) 0.015(12)
C24 0.109(15) 0.20(3) 0.060(10) 0.000 0.067(11) 0.000

loop_
_atom_type_symbol
_atom_type_description
_atom_type_scat_dispersion_real
_atom_type_scat_dispersion_imag
_atom_type_scat_source
C C 0.0033 0.0016 'International Tables Vol C Tables 4.2.6.8 and 6.1.1.4'
H H 0.0000 0.0000 'International Tables Vol C Tables 4.2.6.8 and 6.1.1.4'
N N 0.0061 0.0033 'International Tables Vol C Tables 4.2.6.8 and 6.1.1.4'
O O 0.0106 0.0060 'International Tables Vol C Tables 4.2.6.8 and 6.1.1.4'
Er Er -0.2586 4.9576 'International Tables Vol C Tables 4.2.6.8 and 6.1.1.4'

loop_
_geom_angle_atom_site_label_1
_geom_angle_atom_site_label_2
_geom_angle_atom_site_label_3
_geom_angle
_geom_angle_site_symmetry_1
_geom_angle_site_symmetry_3
O2 Er1 O2 75.7(2) 6_565 .
O2 Er1 O1 77.98(16) 6_565 .
O2 Er1 O1 122.96(15) . .
O2 Er1 O1 122.96(15) 6_565 6_565
O2 Er1 O1 77.98(16) . 6_565
O1 Er1 O1 75.6(2) . 6_565
O2 Er1 N3 140.61(11) 6_565 .
O2 Er1 N3 81.99(13) . .
O1 Er1 N3 141.05(11) . .
O1 Er1 N3 82.34(14) 6_565 .
O2 Er1 N3 81.99(13) 6_565 5_665
O2 Er1 N3 140.61(11) . 5_665
O1 Er1 N3 82.34(13) . 5_665
O1 Er1 N3 141.05(11) 6_565 5_665
N3 Er1 N3 96.00(19) . 5_665
O2 Er1 N1 141.91(11) 6_565 5_665
O2 Er1 N1 141.91(11) . 5_665
O1 Er1 N1 81.27(15) . 5_665
O1 Er1 N1 81.27(15) 6_565 5_665
N3 Er1 N1 63.75(9) . 5_665
N3 Er1 N1 63.75(9) 5_665 5_665
O2 Er1 N1 81.21(15) 6_565 .
O2 Er1 N1 81.21(15) . .
O1 Er1 N1 141.98(12) . .
O1 Er1 N1 141.98(12) 6_565 .
N3 Er1 N1 63.41(9) . .
N3 Er1 N1 63.41(9) 5_665 .
N1 Er1 N1 96.63(18) 5_665 .
O2 Er1 Er1 118.26(11) 6_565 5_665
O2 Er1 Er1 118.26(11) . 5_665
O1 Er1 Er1 118.78(11) . 5_665
O1 Er1 Er1 118.78(11) 6_565 5_665
N3 Er1 Er1 48.00(9) . 5_665
N3 Er1 Er1 48.00(9) 5_665 5_665
N1 Er1 Er1 48.62(14) 5_665 5_665
N1 Er1 Er1 48.01(14) . 5_665
C16 N1 C16 107.1(6) 6_565 .
C16 N1 Er1 117.1(4) 6_565 5_665
C16 N1 Er1 117.1(4) . 5_665
C16 N1 Er1 115.5(4) 6_565 .
C16 N1 Er1 115.5(4) . .
Er1 N1 Er1 83.37(18) 5_665 .
C16 N2 C17 122.0(5) . .
C17 N3 C17 106.9(7) . 2_655
C17 N3 Er1 116.7(3) . .
C17 N3 Er1 115.9(3) 2_655 .
C17 N3 Er1 115.9(3) . 5_665
C17 N3 Er1 116.7(3) 2_655 5_665
Er1 N3 Er1 84.00(19) . 5_665
C5 O1 Er1 135.5(5) . .
C11 O2 Er1 136.1(5) . .
C4 C1 H1A 109.5 . .
C4 C1 H1B 109.5 . .
H1A C1 H1B 109.5 . .
C4 C1 H1C 109.5 . .
H1A C1 H1C 109.5 . .
H1B C1 H1C 109.5 . .
C4 C2 H2A 109.5 . .
C4 C2 H2B 109.5 . .
H2A C2 H2B 109.5 . .
C4 C2 H2C 109.5 . .
H2A C2 H2C 109.5 . .
H2B C2 H2C 109.5 . .
C4 C3 H3A 109.5 . .
C4 C3 H3B 109.5 . .
H3A C3 H3B 109.5 . .
C4 C3 H3C 109.5 . .
H3A C3 H3C 109.5 . .
H3B C3 H3C 109.5 . .
C1 C4 C3 120.5(9) . .
C1 C4 C5 109.6(9) . .
C3 C4 C5 114.5(8) . .
C1 C4 C2 107.2(10) . .
C3 C4 C2 90.2(10) . .
C5 C4 C2 113.2(8) . .
O1 C5 C6 123.4(8) . .
O1 C5 C4 114.2(8) . .
C6 C5 C4 122.4(7) . .
C5 C6 C5 124.4(9) . 6_565
C5 C6 H6 117.8 . .
C5 C6 H6 117.8 6_565 .
C10 C7 H7A 109.5 . .
C10 C7 H7B 109.5 . .
H7A C7 H7B 109.5 . .
C10 C7 H7C 109.5 . .
H7A C7 H7C 109.5 . .
H7B C7 H7C 109.5 . .
C10 C8 H8A 109.5 . .
C10 C8 H8B 109.5 . .
H8A C8 H8B 109.5 . .
C10 C8 H8C 109.5 . .
H8A C8 H8C 109.5 . .
H8B C8 H8C 109.5 . .
C10 C9 H9A 109.5 . .
C10 C9 H9B 109.5 . .
H9A C9 H9B 109.5 . .
C10 C9 H9C 109.5 . .
H9A C9 H9C 109.5 . .
H9B C9 H9C 109.5 . .
C8 C10 C9 108.7(8) . .
C8 C10 C7 109.6(7) . .
C9 C10 C7 110.1(8) . .
C8 C10 C11 106.2(6) . .
C9 C10 C11 109.8(6) . .
C7 C10 C11 112.3(7) . .
O2 C11 C12 123.7(7) . .
O2 C11 C10 115.7(7) . .
C12 C11 C10 120.6(6) . .
C11 C12 C11 124.2(9) 6_565 .
C11 C12 H12 117.9 6_565 .
C11 C12 H12 117.9 . .
C14 C13 C13 121.7(4) . 6_565
C14 C13 H13 119.1 . .
C13 C13 H13 119.1 6_565 .
C13 C14 C15 117.3(6) . .
C13 C14 H14 121.4 . .
C15 C14 H14 121.4 . .
C15 C15 C14 121.0(4) 6_565 .
C15 C15 C16 106.7(3) 6_565 .
C14 C15 C16 132.3(6) . .
N2 C16 N1 127.3(5) . .
N2 C16 C15 123.0(5) . .
N1 C16 C15 109.8(5) . .
N2 C17 N3 127.7(5) . .
N2 C17 C18 122.4(5) . .
N3 C17 C18 109.9(5) . .
C19 C18 C18 120.8(4) . 2_655
C19 C18 C17 132.6(6) . .
C18 C18 C17 106.6(3) 2_655 .
C20 C19 C18 118.4(7) . .
C20 C19 H19 120.8 . .
C18 C19 H19 120.8 . .
C19 C20 C20 120.8(4) . 2_655
C19 C20 H20 119.6 . .
C20 C20 H20 119.6 2_655 .
C22 C21 C22 121.0(19) . 6_565
C22 C21 H21 119.5 . .
C22 C21 H21 119.5 6_565 .
C21 C22 C23 117.2(19) . .
C21 C22 H22 121.4 . .
C23 C22 H22 121.4 . .
C24 C23 C22 122.3(19) . .
C24 C23 H23 118.9 . .
C22 C23 H23 118.9 . .
C23 C24 C23 119.9(18) . 6_565
C23 C24 H24 120.0 . .
C23 C24 H24 120.0 6_565 .

loop_
_geom_bond_atom_site_label_1
_geom_bond_atom_site_label_2
_geom_bond_distance
_geom_bond_site_symmetry_2
Er1 O2 2.219(4) 6_565
Er1 O2 2.219(4) .
Er1 O1 2.225(4) .
Er1 O1 2.225(4) 6_565
Er1 N3 2.579(5) .
Er1 N3 2.579(5) 5_665
Er1 N1 2.582(6) 5_665
Er1 N1 2.607(6) .
Er1 Er1 3.4511(6) 5_665
N1 C16 1.383(7) 6_565
N1 C16 1.383(7) .
N1 Er1 2.582(6) 5_665
N2 C16 1.321(8) .
N2 C17 1.327(7) .
N3 C17 1.383(7) .
N3 C17 1.383(7) 2_655
N3 Er1 2.579(5) 5_665
O1 C5 1.279(9) .
O2 C11 1.262(8) .
C1 C4 1.470(13) .
C1 H1A 0.9600 .
C1 H1B 0.9600 .
C1 H1C 0.9600 .
C2 C4 1.550(17) .
C2 H2A 0.9600 .
C2 H2B 0.9600 .
C2 H2C 0.9600 .
C3 C4 1.479(13) .
C3 H3A 0.9600 .
C3 H3B 0.9600 .
C3 H3C 0.9600 .
C4 C5 1.534(12) .
C5 C6 1.392(11) .
C6 C5 1.392(11) 6_565
C6 H6 0.9300 .
C7 C10 1.530(11) .
C7 H7A 0.9600 .
C7 H7B 0.9600 .
C7 H7C 0.9600 .
C8 C10 1.525(11) .
C8 H8A 0.9600 .
C8 H8B 0.9600 .
C8 H8C 0.9600 .
C9 C10 1.529(14) .
C9 H9A 0.9600 .
C9 H9B 0.9600 .
C9 H9C 0.9600 .
C10 C11 1.547(10) .
C11 C12 1.398(9) .
C12 C11 1.398(9) 6_565
C12 H12 0.9300 .
C13 C14 1.371(9) .
C13 C13 1.399(15) 6_565
C13 H13 0.9300 .
C14 C15 1.406(8) .
C14 H14 0.9300 .
C15 C15 1.391(13) 6_565
C15 C16 1.455(7) .
C17 C18 1.443(8) .
C18 C19 1.388(9) .
C18 C18 1.395(12) 2_655
C19 C20 1.368(10) .
C19 H19 0.9300 .
C20 C20 1.414(17) 2_655
C20 H20 0.9300 .
C21 C22 1.376(19) .
C21 C22 1.376(19) 6_565
C21 H21 0.9300 .
C22 C23 1.389(16) .
C22 H22 0.9300 .
C23 C24 1.320(18) .
C23 H23 0.9300 .
C24 C23 1.320(18) 6_565
C24 H24 0.9300 .

loop_
_geom_torsion_atom_site_label_1
_geom_torsion_atom_site_label_2
_geom_torsion_atom_site_label_3
_geom_torsion_atom_site_label_4
_geom_torsion
_geom_torsion_site_symmetry_1
_geom_torsion_site_symmetry_4
O2 Er1 N1 C16 24.7(4) 6_565 6_565
O2 Er1 N1 C16 101.5(4) . 6_565
O1 Er1 N1 C16 -32.6(6) . 6_565
O1 Er1 N1 C16 158.8(4) 6_565 6_565
N3 Er1 N1 C16 -173.1(5) . 6_565
N3 Er1 N1 C16 -60.7(4) 5_665 6_565
N1 Er1 N1 C16 -116.9(4) 5_665 6_565
Er1 Er1 N1 C16 -116.9(4) 5_665 6_565
O2 Er1 N1 C16 -101.5(4) 6_565 .
O2 Er1 N1 C16 -24.7(4) . .
O1 Er1 N1 C16 -158.8(4) . .
O1 Er1 N1 C16 32.6(6) 6_565 .
N3 Er1 N1 C16 60.7(4) . .
N3 Er1 N1 C16 173.1(5) 5_665 .
N1 Er1 N1 C16 116.9(4) 5_665 .
Er1 Er1 N1 C16 116.9(4) 5_665 .
O2 Er1 N1 Er1 141.61(12) 6_565 5_665
O2 Er1 N1 Er1 -141.61(12) . 5_665
O1 Er1 N1 Er1 84.3(2) . 5_665
O1 Er1 N1 Er1 -84.3(2) 6_565 5_665
N3 Er1 N1 Er1 -56.21(10) . 5_665
N3 Er1 N1 Er1 56.21(10) 5_665 5_665
N1 Er1 N1 Er1 0.0 5_665 5_665
O2 Er1 N3 C17 -31.3(5) 6_565 .
O2 Er1 N3 C17 24.3(4) . .
O1 Er1 N3 C17 158.7(3) . .
O1 Er1 N3 C17 103.2(4) 6_565 .
N3 Er1 N3 C17 -116.0(3) 5_665 .
N1 Er1 N3 C17 -172.8(4) 5_665 .
N1 Er1 N3 C17 -59.8(3) . .
Er1 Er1 N3 C17 -116.0(3) 5_665 .
O2 Er1 N3 C17 -158.6(4) 6_565 2_655
O2 Er1 N3 C17 -102.9(4) . 2_655
O1 Er1 N3 C17 31.5(5) . 2_655
O1 Er1 N3 C17 -24.0(4) 6_565 2_655
N3 Er1 N3 C17 116.8(4) 5_665 2_655
N1 Er1 N3 C17 60.0(4) 5_665 2_655
N1 Er1 N3 C17 173.0(4) . 2_655
Er1 Er1 N3 C17 116.8(4) 5_665 2_655
O2 Er1 N3 Er1 84.7(2) 6_565 5_665
O2 Er1 N3 Er1 140.35(11) . 5_665
O1 Er1 N3 Er1 -85.2(2) . 5_665
O1 Er1 N3 Er1 -140.79(11) 6_565 5_665
N3 Er1 N3 Er1 0.0 5_665 5_665
N1 Er1 N3 Er1 -56.79(13) 5_665 5_665
N1 Er1 N3 Er1 56.22(13) . 5_665
O2 Er1 O1 C5 142.0(6) 6_565 .
O2 Er1 O1 C5 78.0(6) . .
O1 Er1 O1 C5 13.0(6) 6_565 .
N3 Er1 O1 C5 -44.5(7) . .
N3 Er1 O1 C5 -134.6(6) 5_665 .
N1 Er1 O1 C5 -70.1(6) 5_665 .
N1 Er1 O1 C5 -159.7(6) . .
Er1 Er1 O1 C5 -102.2(6) 5_665 .
O2 Er1 O2 C11 -8.1(7) 6_565 .
O1 Er1 O2 C11 57.0(6) . .
O1 Er1 O2 C11 120.8(6) 6_565 .
N3 Er1 O2 C11 -155.3(6) . .
N3 Er1 O2 C11 -65.6(7) 5_665 .
N1 Er1 O2 C11 179.3(6) 5_665 .
N1 Er1 O2 C11 -91.2(6) . .
Er1 Er1 O2 C11 -122.8(6) 5_665 .
Er1 O1 C5 C6 -6.0(11) . .
Er1 O1 C5 C4 175.9(5) . .
C1 C4 C5 O1 108.3(10) . .
C3 C4 C5 O1 -112.7(10) . .
C2 C4 C5 O1 -11.2(11) . .
C1 C4 C5 C6 -69.8(12) . .
C3 C4 C5 C6 69.2(12) . .
C2 C4 C5 C6 170.7(10) . .
O1 C5 C6 C5 -9.2(17) . 6_565
C4 C5 C6 C5 168.7(7) . 6_565
Er1 O2 C11 C12 7.0(12) . .
Er1 O2 C11 C10 -174.9(4) . .
C8 C10 C11 O2 -90.1(8) . .
C9 C10 C11 O2 27.3(9) . .
C7 C10 C11 O2 150.1(7) . .
C8 C10 C11 C12 88.1(10) . .
C9 C10 C11 C12 -154.6(8) . .
C7 C10 C11 C12 -31.7(11) . .
O2 C11 C12 C11 -1.3(16) . 6_565
C10 C11 C12 C11 -179.4(7) . 6_565
C13 C13 C14 C15 0.0(7) 6_565 .
C13 C14 C15 C15 0.0(7) . 6_565
C13 C14 C15 C16 178.5(6) . .
C17 N2 C16 N1 0.9(10) . .
C17 N2 C16 C15 -178.6(5) . .
C16 N1 C16 N2 -179.7(3) 6_565 .
Er1 N1 C16 N2 46.4(8) 5_665 .
Er1 N1 C16 N2 -49.4(8) . .
C16 N1 C16 C15 -0.2(8) 6_565 .
Er1 N1 C16 C15 -134.1(4) 5_665 .
Er1 N1 C16 C15 130.2(4) . .
C15 C15 C16 N2 179.7(5) 6_565 .
C14 C15 C16 N2 1.1(10) . .
C15 C15 C16 N1 0.1(5) 6_565 .
C14 C15 C16 N1 -178.5(6) . .
C16 N2 C17 N3 1.0(9) . .
C16 N2 C17 C18 179.9(6) . .
C17 N3 C17 N2 178.7(7) 2_655 .
Er1 N3 C17 N2 47.2(7) . .
Er1 N3 C17 N2 -49.3(7) 5_665 .
C17 N3 C17 C18 -0.3(3) 2_655 .
Er1 N3 C17 C18 -131.8(4) . .
Er1 N3 C17 C18 131.6(4) 5_665 .
N2 C17 C18 C19 3.0(11) . .
N3 C17 C18 C19 -177.9(7) . .
N2 C17 C18 C18 -178.2(6) . 2_655
N3 C17 C18 C18 0.9(9) . 2_655
C18 C18 C19 C20 2.2(12) 2_655 .
C17 C18 C19 C20 -179.2(7) . .
C18 C19 C20 C20 -0.5(14) . 2_655
C22 C21 C22 C23 -2(3) 6_565 .
C21 C22 C23 C24 0(3) . .
C22 C23 C24 C23 2(3) . 6_565
